data_7123684
loop_
_publ_author_name
'Xue, Chaozhuang'
'Zhang, Jiaxu'
'Wang, Xiang'
'Gu, Meng'
'Zhu, Yuanmin'
'Li, Dong-Sheng'
'Guo, Jun'
'Liu, Yang'
'Wu, Tao'

_publ_section_title
;
 Light-Triggered Evolution of Molecular Cluster toward Sub-nanoscale
 Heterojunction with High Interface Density
;
_journal_name_full 'Chemical Communications'
_journal_paper_doi 10.1039/C9CC03873F
_journal_year 2019
_chemical_formula_moiety 'C90 H82.54 N18 O24 S25 Zn25 25[H2O]'
_chemical_formula_sum 'C90 H140 N18 O49 S25 Zn25'
_chemical_formula_weight 4693.94
_space_group_crystal_system trigonal
_space_group_IT_number 148
_space_group_name_Hall '-R 3'
_space_group_name_H-M_alt 'R -3 :H'
_symmetry_space_group_name_Hall '-R 3'
_symmetry_space_group_name_H-M 'R -3 :H'
_atom_sites_solution_hydrogens geom
_audit_creation_method SHELXL-2014/7
_audit_update_record
;
2019-06-18 deposited with the CCDC.    2019-06-18 downloaded from the CCDC.
;
_cell_angle_alpha 90
_cell_angle_beta 90
_cell_angle_gamma 120
_cell_formula_units_Z 6
_cell_length_a 28.694(3)
_cell_length_b 28.694(3)
_cell_length_c 36.141(5)
_cell_measurement_reflns_used 9959
_cell_measurement_temperature 296(2)
_cell_measurement_theta_max 17.31
_cell_measurement_theta_min 2.21
_cell_volume 25770(5)
_computing_cell_refinement 'Bruker SAINT'
_computing_data_collection 'Bruker APEX2'
_computing_data_reduction 'Bruker SAINT'
_computing_molecular_graphics 'Olex2 (Dolomanov et al., 2009)'
_computing_publication_material 'Olex2 (Dolomanov et al., 2009)'
_computing_structure_refinement 'SHELXL-2014/7 (Sheldrick, 2014)'
_computing_structure_solution 'SHELXS-97 (Sheldrick 2008)'
_diffrn_ambient_temperature 296(2)
_diffrn_measured_fraction_theta_full 0.992
_diffrn_measured_fraction_theta_max 0.992
_diffrn_measurement_device_type 'CCD area detector'
_diffrn_radiation_type MoK\a
_diffrn_radiation_wavelength 0.71073
_diffrn_reflns_av_R_equivalents 0.0499
_diffrn_reflns_av_unetI/netI 0.0333
_diffrn_reflns_Laue_measured_fraction_full 0.992
_diffrn_reflns_Laue_measured_fraction_max 0.992
_diffrn_reflns_limit_h_max 23
_diffrn_reflns_limit_h_min -23
_diffrn_reflns_limit_k_max 23
_diffrn_reflns_limit_k_min -23
_diffrn_reflns_limit_l_max 30
_diffrn_reflns_limit_l_min -30
_diffrn_reflns_number 19652
_diffrn_reflns_point_group_measured_fraction_full 0.992
_diffrn_reflns_point_group_measured_fraction_max 0.992
_diffrn_reflns_theta_full 17.322
_diffrn_reflns_theta_max 17.322
_diffrn_reflns_theta_min 2.208
_exptl_absorpt_coefficient_mu 3.792
_exptl_absorpt_correction_T_max 0.7441
_exptl_absorpt_correction_T_min 0.6669
_exptl_absorpt_correction_type multi-scan
_exptl_crystal_colour colourless
_exptl_crystal_density_diffrn 1.815
_exptl_crystal_description block
_exptl_crystal_F_000 14088
_exptl_crystal_size_max 0.400
_exptl_crystal_size_mid 0.380
_exptl_crystal_size_min 0.330
_refine_diff_density_max 0.567
_refine_diff_density_min -0.510
_refine_diff_density_rms 0.074
_refine_ls_extinction_method none
_refine_ls_goodness_of_fit_ref 1.057
_refine_ls_hydrogen_treatment constr
_refine_ls_matrix_type full
_refine_ls_number_parameters 566
_refine_ls_number_reflns 3504
_refine_ls_number_restraints 714
_refine_ls_restrained_S_all 1.051
_refine_ls_R_factor_all 0.0430
_refine_ls_R_factor_gt 0.0351
_refine_ls_shift/su_max 0.001
_refine_ls_shift/su_mean 0.000
_refine_ls_structure_factor_coef Fsqd
_refine_ls_weighting_details 'w=1/[\s^2^(Fo^2^)+(0.0321P)^2^+560.7835P] where P=(Fo^2^+2Fc^2^)/3'
_refine_ls_weighting_scheme calc
_refine_ls_wR_factor_gt 0.0833
_refine_ls_wR_factor_ref 0.0884
_reflns_Friedel_coverage 0.000
_reflns_number_gt 2965
_reflns_number_total 3504
_reflns_threshold_expression 'I > 2\s(I)'
_cod_data_source_file c9cc03873f2.cif
_cod_data_source_block ZSP1
_cod_original_cell_volume 25769(7)
_cod_database_code 7123684
_shelx_shelxl_version_number 2014/7
_shelx_space_group_comment
;
The symmetry employed for this shelxl refinement is uniquely defined
by the following loop, which should always be used as a source of
symmetry information in preference to the above space-group names.
They are only intended as comments.
;
_shelx_estimated_absorpt_t_min 0.312
_shelx_estimated_absorpt_t_max 0.368

loop_
_space_group_symop_operation_xyz
'x, y, z'
'-y, x-y, z'
'-x+y, -x, z'
'x+2/3, y+1/3, z+1/3'
'-y+2/3, x-y+1/3, z+1/3'
'-x+y+2/3, -x+1/3, z+1/3'
'x+1/3, y+2/3, z+2/3'
'-y+1/3, x-y+2/3, z+2/3'
'-x+y+1/3, -x+2/3, z+2/3'
'-x, -y, -z'
'y, -x+y, -z'
'x-y, x, -z'
'-x+2/3, -y+1/3, -z+1/3'
'y+2/3, -x+y+1/3, -z+1/3'
'x-y+2/3, x+1/3, -z+1/3'
'-x+1/3, -y+2/3, -z+2/3'
'y+1/3, -x+y+2/3, -z+2/3'
'x-y+1/3, x+2/3, -z+2/3'

loop_
_atom_site_label
_atom_site_type_symbol
_atom_site_fract_x
_atom_site_fract_y
_atom_site_fract_z
_atom_site_U_iso_or_equiv
_atom_site_adp_type
_atom_site_occupancy
_atom_site_site_symmetry_order
_atom_site_calc_flag
_atom_site_refinement_flags_posn
_atom_site_refinement_flags_adp
_atom_site_refinement_flags_occupancy
_atom_site_disorder_assembly
_atom_site_disorder_group
Zn1 Zn 0.53770(5) 0.26165(5) 0.51846(4) 0.0406(4) Uani 1 1 d . . . . .
Zn2 Zn 0.63135(5) 0.24105(5) 0.66285(4) 0.0376(4) Uani 1 1 d . U . . .
Zn3 Zn 0.43540(5) 0.28922(5) 0.54373(4) 0.0458(5) Uani 1 1 d . U . . .
Zn4 Zn 0.45622(5) 0.31199(5) 0.64146(4) 0.0407(4) Uani 1 1 d . . . . .
Zn5 Zn 0.46890(5) 0.41221(5) 0.59375(4) 0.0442(4) Uani 1 1 d . . . . .
Zn6 Zn 0.59417(5) 0.47801(5) 0.63703(4) 0.0426(4) Uani 1 1 d . . . . .
Zn7 Zn 0.53261(5) 0.23856(5) 0.60949(4) 0.0371(4) Uani 1 1 d . . . . .
Zn8 Zn 0.56659(5) 0.37974(5) 0.56850(4) 0.0358(4) Uani 1 1 d . . . . .
Zn9 Zn 0.6667 0.3333 0.58323(6) 0.0342(7) Uani 1 3 d S T P . .
N1 N 0.5566(5) 0.2489(4) 0.4664(3) 0.068(3) Uani 1 1 d . U . . .
N2 N 0.6522(4) 0.2330(5) 0.7156(3) 0.077(3) Uani 1 1 d D U . . .
N3 N 0.3817(5) 0.2832(5) 0.5038(4) 0.105(3) Uani 1 1 d D U . . .
N4 N 0.4196(3) 0.2480(4) 0.6773(3) 0.049(3) Uani 1 1 d . U . . .
N5 N 0.4361(4) 0.4494(4) 0.5635(3) 0.073(3) Uani 1 1 d D U . . .
N6 N 0.6177(4) 0.5576(4) 0.6461(4) 0.077(3) Uani 1 1 d D U . . .
O1 O 0.3893(3) 0.1208(3) 0.5504(2) 0.055(2) Uani 1 1 d . . . . .
O2 O 0.4681(3) 0.1918(3) 0.5215(2) 0.046(2) Uani 1 1 d . . . . .
O3 O 0.4595(3) 0.1880(3) 0.5884(2) 0.063(2) Uani 1 1 d . . . . .
O4 O 0.4039(3) 0.2101(3) 0.5505(2) 0.068(3) Uani 1 1 d . . . . .
O5 O 0.5405(3) 0.4509(3) 0.6790(2) 0.061(2) Uani 1 1 d . . . . .
O6 O 0.4618(3) 0.3645(3) 0.6808(2) 0.058(2) Uani 1 1 d . . . . .
O7 O 0.4617(3) 0.4358(3) 0.6451(2) 0.047(2) Uani 1 1 d . . . . .
O8 O 0.4631(3) 0.4381(3) 0.7118(3) 0.070(3) Uani 1 1 d . . . . .
S1 S 0.53798(10) 0.32216(10) 0.62212(8) 0.0342(8) Uani 1 1 d . . . . .
S2 S 0.59356(10) 0.25359(10) 0.56158(8) 0.0329(8) Uani 1 1 d . . . . .
S3 S 0.55804(11) 0.45413(11) 0.57915(9) 0.0400(9) Uani 1 1 d . . . . .
S4 S 0.51932(11) 0.33014(11) 0.51710(8) 0.0406(9) Uani 1 1 d . . . . .
S5 S 0.53915(11) 0.19682(11) 0.66137(9) 0.0391(9) Uani 1 1 d . . . . .
S6 S 0.6667 0.3333 0.64969(14) 0.0344(14) Uani 1 3 d S T P . .
S7 S 0.40944(11) 0.32111(11) 0.59330(9) 0.0432(9) Uani 1 1 d . . . . .
S8 S 0.42969(13) 0.17659(13) 0.55287(11) 0.0485(10) Uani 1 1 d . . . . .
S9 S 0.48176(13) 0.42320(13) 0.67956(11) 0.0485(10) Uani 1 1 d . . . . .
C1 C 0.5247(6) 0.2427(6) 0.4388(5) 0.091(4) Uani 1 1 d . U . . .
H1 H 0.4946 0.2460 0.4436 0.109 Uiso 1 1 calc R U . . .
C2 C 0.5326(7) 0.2318(7) 0.4031(5) 0.112(4) Uani 1 1 d . U . . .
H2 H 0.5083 0.2274 0.3844 0.134 Uiso 1 1 calc R U . . .
C3 C 0.5766(8) 0.2275(7) 0.3956(5) 0.123(5) Uani 1 1 d . U . . .
H3 H 0.5844 0.2218 0.3717 0.148 Uiso 1 1 calc R U . . .
C4 C 0.6090(7) 0.2319(7) 0.4246(5) 0.119(5) Uani 1 1 d . U . . .
H4 H 0.6388 0.2279 0.4208 0.143 Uiso 1 1 calc R U . . .
C5 C 0.5972(6) 0.2423(6) 0.4592(4) 0.096(4) Uani 1 1 d . U . . .
H5 H 0.6195 0.2448 0.4786 0.115 Uiso 1 1 calc R U . . .
C6 C 0.6185(6) 0.1920(6) 0.7381(4) 0.123(5) Uani 1 1 d D U . . .
H6 H 0.5848 0.1673 0.7289 0.148 Uiso 1 1 calc R U . . .
C7 C 0.6309(7) 0.1846(7) 0.7736(4) 0.143(6) Uani 1 1 d D U . . .
H7 H 0.6056 0.1568 0.7882 0.171 Uiso 1 1 calc R U . . .
C8 C 0.6812(6) 0.2190(7) 0.7871(5) 0.142(5) Uani 1 1 d D U . . .
H8 H 0.6912 0.2130 0.8103 0.170 Uiso 1 1 calc R U . . .
C9 C 0.7166(7) 0.2620(7) 0.7667(4) 0.146(5) Uani 1 1 d D U . . .
H9 H 0.7493 0.2884 0.7763 0.175 Uiso 1 1 calc R U . . .
C10 C 0.7011(6) 0.2641(7) 0.7306(4) 0.131(5) Uani 1 1 d D U . . .
H10 H 0.7274 0.2898 0.7152 0.157 Uiso 1 1 calc R U . . .
C11 C 0.3774(7) 0.3270(7) 0.4939(5) 0.135(4) Uani 1 1 d D U . . .
H11 H 0.3998 0.3592 0.5060 0.162 Uiso 1 1 calc R U . . .
C12 C 0.3423(7) 0.3278(8) 0.4672(5) 0.147(5) Uani 1 1 d D U . . .
H12 H 0.3436 0.3587 0.4580 0.176 Uiso 1 1 calc R U . . .
C13 C 0.3057(8) 0.2760(7) 0.4564(6) 0.149(5) Uani 1 1 d D U . . .
H13 H 0.2749 0.2715 0.4446 0.179 Uiso 1 1 calc R U . . .
C14 C 0.3090(7) 0.2303(8) 0.4608(5) 0.155(5) Uani 1 1 d D U . . .
H14 H 0.2869 0.1983 0.4484 0.186 Uiso 1 1 calc R U . . .
C15 C 0.3487(7) 0.2365(7) 0.4858(5) 0.141(5) Uani 1 1 d D U . . .
H15 H 0.3528 0.2069 0.4904 0.169 Uiso 1 1 calc R U . . .
C16 C 0.4098(4) 0.1991(5) 0.6674(4) 0.055(3) Uani 1 1 d . U . . .
H16 H 0.4207 0.1943 0.6441 0.066 Uiso 1 1 calc R U . . .
C17 C 0.3840(5) 0.1552(5) 0.6907(4) 0.062(3) Uani 1 1 d . U . . .
H17 H 0.3774 0.1215 0.6832 0.074 Uiso 1 1 calc R U . . .
C18 C 0.3681(5) 0.1622(6) 0.7250(4) 0.074(4) Uani 1 1 d . U . . .
H18 H 0.3512 0.1333 0.7412 0.088 Uiso 1 1 calc R U . . .
C19 C 0.3773(5) 0.2115(6) 0.7351(4) 0.082(4) Uani 1 1 d . U . . .
H19 H 0.3660 0.2169 0.7580 0.098 Uiso 1 1 calc R U . . .
C20 C 0.4036(5) 0.2533(5) 0.7106(4) 0.070(4) Uani 1 1 d . U . . .
H20 H 0.4106 0.2873 0.7178 0.084 Uiso 1 1 calc R U . . .
C21 C 0.3825(5) 0.4270(6) 0.5580(4) 0.102(4) Uani 1 1 d D U . . .
H21 H 0.3596 0.3955 0.5707 0.123 Uiso 1 1 calc R U . . .
C22 C 0.3601(6) 0.4484(6) 0.5346(4) 0.104(4) Uani 1 1 d D U . . .
H22 H 0.3230 0.4315 0.5316 0.124 Uiso 1 1 calc R U . . .
C23 C 0.3927(5) 0.4945(6) 0.5158(5) 0.108(4) Uani 1 1 d D U . . .
H23 H 0.3784 0.5077 0.4983 0.129 Uiso 1 1 calc R U . . .
C24 C 0.4472(6) 0.5213(6) 0.5229(5) 0.116(4) Uani 1 1 d D U . . .
H24 H 0.4697 0.5553 0.5130 0.140 Uiso 1 1 calc R U . . .
C25 C 0.4673(6) 0.4962(6) 0.5451(4) 0.106(4) Uani 1 1 d D U . . .
H25 H 0.5045 0.5124 0.5476 0.127 Uiso 1 1 calc R U . . .
C26 C 0.6525(6) 0.5973(5) 0.6234(5) 0.114(4) Uani 1 1 d D U . . .
C27 C 0.6694(7) 0.6510(6) 0.6321(5) 0.128(5) Uani 1 1 d D U . . .
H27 H 0.6938 0.6787 0.6170 0.154 Uiso 1 1 calc R U . . .
C28 C 0.6496(7) 0.6619(6) 0.6630(5) 0.117(5) Uani 1 1 d D U . . .
C30 C 0.5855(12) 0.5700(11) 0.6679(9) 0.109(7) Uani 0.51(2) 1 d D U P A 1
H30 H 0.5533 0.5420 0.6770 0.131 Uiso 0.51(2) 1 calc R U P A 1
C29 C 0.5995(10) 0.6228(9) 0.6765(10) 0.114(6) Uani 0.51(2) 1 d D U P A 1
H29 H 0.5773 0.6312 0.6901 0.137 Uiso 0.51(2) 1 calc R U P A 1
C30B C 0.6159(17) 0.5731(14) 0.6775(12) 0.108(6) Uani 0.49(2) 1 d . U P A 2
C29B C 0.6348(16) 0.6278(14) 0.6867(12) 0.115(7) Uani 0.49(2) 1 d . U P A 2
H29B H 0.6359 0.6376 0.7114 0.138 Uiso 0.49(2) 1 calc R U P A 2

loop_
_atom_site_aniso_label
_atom_site_aniso_U_11
_atom_site_aniso_U_22
_atom_site_aniso_U_33
_atom_site_aniso_U_23
_atom_site_aniso_U_13
_atom_site_aniso_U_12
Zn1 0.0379(8) 0.0385(9) 0.0478(11) -0.0059(7) -0.0048(7) 0.0209(7)
Zn2 0.0348(8) 0.0344(8) 0.0433(10) 0.0033(7) 0.0024(7) 0.0170(7)
Zn3 0.0348(9) 0.0404(9) 0.0655(12) -0.0103(8) -0.0094(8) 0.0212(7)
Zn4 0.0327(8) 0.0332(8) 0.0561(11) 0.0003(7) 0.0025(7) 0.0163(7)
Zn5 0.0351(9) 0.0362(9) 0.0649(12) -0.0005(8) -0.0057(8) 0.0207(7)
Zn6 0.0334(8) 0.0291(8) 0.0654(11) -0.0059(7) -0.0048(8) 0.0156(7)
Zn7 0.0297(8) 0.0318(8) 0.0499(11) -0.0013(7) 0.0007(7) 0.0156(7)
Zn8 0.0303(8) 0.0307(8) 0.0481(10) -0.0026(7) -0.0044(7) 0.0165(7)
Zn9 0.0293(9) 0.0293(9) 0.0439(18) 0.000 0.000 0.0147(4)
N1 0.079(7) 0.117(7) 0.045(7) -0.014(6) -0.013(6) 0.077(6)
N2 0.082(7) 0.102(7) 0.054(6) 0.016(5) 0.002(5) 0.052(6)
N3 0.101(7) 0.138(8) 0.104(8) -0.029(7) -0.025(6) 0.082(6)
N4 0.047(5) 0.045(6) 0.059(7) -0.001(5) 0.013(5) 0.026(5)
N5 0.055(6) 0.073(7) 0.116(8) 0.013(6) -0.013(6) 0.050(6)
N6 0.076(6) 0.061(6) 0.115(8) -0.010(5) -0.008(6) 0.049(5)
O1 0.036(5) 0.026(5) 0.091(7) -0.010(4) -0.005(5) 0.006(5)
O2 0.040(5) 0.035(5) 0.057(6) -0.019(4) -0.007(5) 0.014(4)
O3 0.030(5) 0.070(6) 0.054(7) -0.019(5) -0.014(5) -0.002(4)
O4 0.043(5) 0.034(5) 0.129(9) -0.003(5) 0.014(5) 0.020(5)
O5 0.020(6) 0.076(6) 0.067(7) -0.012(5) -0.009(4) 0.010(4)
O6 0.075(6) 0.037(6) 0.060(6) 0.000(4) -0.002(5) 0.027(5)
O7 0.041(5) 0.037(5) 0.066(7) -0.005(4) -0.001(5) 0.022(4)
O8 0.069(6) 0.065(6) 0.083(8) -0.015(5) 0.020(5) 0.039(5)
S1 0.0280(18) 0.0276(18) 0.048(2) -0.0017(16) -0.0011(16) 0.0149(15)
S2 0.0288(18) 0.0272(17) 0.044(2) -0.0029(15) -0.0012(15) 0.0151(15)
S3 0.0355(19) 0.0305(18) 0.057(2) 0.0024(16) -0.0027(17) 0.0188(16)
S4 0.0393(19) 0.0377(19) 0.048(2) -0.0037(16) -0.0088(16) 0.0214(16)
S5 0.0341(19) 0.0325(18) 0.050(2) 0.0016(16) 0.0058(16) 0.0164(15)
S6 0.0301(19) 0.0301(19) 0.043(4) 0.000 0.000 0.0151(10)
S7 0.0302(18) 0.0365(19) 0.062(3) -0.0067(17) -0.0049(17) 0.0159(16)
S8 0.032(2) 0.033(3) 0.075(3) -0.015(2) -0.005(2) 0.012(2)
S9 0.039(3) 0.040(3) 0.064(3) -0.012(2) 0.006(2) 0.019(2)
C1 0.102(8) 0.153(9) 0.052(9) -0.016(8) -0.010(8) 0.089(7)
C2 0.111(9) 0.176(9) 0.067(9) -0.019(8) -0.018(8) 0.086(8)
C3 0.119(9) 0.190(9) 0.061(9) -0.037(8) 0.001(8) 0.077(8)
C4 0.110(9) 0.187(9) 0.074(9) -0.026(9) -0.006(8) 0.084(8)
C5 0.103(9) 0.159(9) 0.050(9) -0.029(8) -0.015(7) 0.084(8)
C6 0.139(9) 0.126(9) 0.070(8) 0.030(7) -0.023(7) 0.039(7)
C7 0.147(9) 0.142(9) 0.081(8) 0.037(8) -0.018(8) 0.028(8)
C8 0.131(9) 0.155(10) 0.092(8) 0.048(8) -0.031(7) 0.036(8)
C9 0.131(7) 0.158(8) 0.100(7) 0.032(7) -0.030(6) 0.036(6)
C10 0.124(7) 0.148(8) 0.080(7) 0.033(6) -0.023(6) 0.038(6)
C11 0.130(8) 0.164(8) 0.137(9) -0.011(7) -0.055(7) 0.094(7)
C12 0.144(8) 0.165(7) 0.146(8) -0.003(7) -0.035(6) 0.088(6)
C13 0.127(7) 0.171(8) 0.143(8) -0.007(7) -0.038(6) 0.071(6)
C14 0.144(7) 0.162(7) 0.135(8) -0.010(7) -0.040(6) 0.058(6)
C15 0.129(9) 0.160(9) 0.122(9) -0.023(8) -0.053(7) 0.064(7)
C16 0.048(6) 0.048(7) 0.072(8) 0.012(7) 0.019(6) 0.026(6)
C17 0.061(7) 0.048(7) 0.077(8) 0.008(7) 0.017(7) 0.027(6)
C18 0.068(7) 0.058(7) 0.082(9) 0.020(7) 0.015(7) 0.021(6)
C19 0.077(7) 0.063(8) 0.074(8) 0.008(7) 0.025(7) 0.012(7)
C20 0.070(7) 0.049(7) 0.078(9) 0.006(7) 0.027(7) 0.020(6)
C21 0.087(8) 0.099(8) 0.144(9) 0.028(7) -0.019(7) 0.063(7)
C22 0.072(8) 0.108(9) 0.142(10) 0.023(8) -0.023(8) 0.054(7)
C23 0.088(8) 0.111(9) 0.136(10) 0.028(8) -0.021(8) 0.059(7)
C24 0.092(8) 0.112(9) 0.151(10) 0.042(8) -0.014(8) 0.055(7)
C25 0.085(8) 0.107(9) 0.143(10) 0.037(8) -0.018(8) 0.061(7)
C26 0.104(8) 0.062(7) 0.163(10) 0.007(8) 0.007(8) 0.030(7)
C27 0.110(9) 0.072(8) 0.168(11) 0.000(8) 0.003(8) 0.019(7)
C28 0.111(9) 0.060(7) 0.150(11) 0.001(8) -0.015(8) 0.021(7)
C30 0.102(10) 0.061(9) 0.153(11) -0.009(9) -0.001(10) 0.033(9)
C29 0.105(10) 0.069(9) 0.155(11) -0.011(9) -0.003(10) 0.033(9)
C30B 0.102(10) 0.059(9) 0.155(11) -0.012(9) -0.005(10) 0.035(9)
C29B 0.104(10) 0.068(9) 0.155(11) -0.011(9) -0.006(10) 0.030(9)

loop_
_atom_type_symbol
_atom_type_description
_atom_type_scat_dispersion_real
_atom_type_scat_dispersion_imag
_atom_type_scat_source
C C 0.0033 0.0016 'International Tables Vol C Tables 4.2.6.8 and 6.1.1.4'
H H 0.0000 0.0000 'International Tables Vol C Tables 4.2.6.8 and 6.1.1.4'
N N 0.0061 0.0033 'International Tables Vol C Tables 4.2.6.8 and 6.1.1.4'
O O 0.0106 0.0060 'International Tables Vol C Tables 4.2.6.8 and 6.1.1.4'
S S 0.1246 0.1234 'International Tables Vol C Tables 4.2.6.8 and 6.1.1.4'
Zn Zn 0.2839 1.4301 'International Tables Vol C Tables 4.2.6.8 and 6.1.1.4'

loop_
_geom_angle_atom_site_label_1
_geom_angle_atom_site_label_2
_geom_angle_atom_site_label_3
_geom_angle
_geom_angle_site_symmetry_1
_geom_angle_site_symmetry_3
O2 Zn1 N1 95.3(4) . .
O2 Zn1 S4 108.7(2) . .
N1 Zn1 S4 109.4(3) . .
O2 Zn1 S2 104.8(2) . .
N1 Zn1 S2 110.0(3) . .
S4 Zn1 S2 124.65(11) . .
N2 Zn2 S5 106.3(3) . .
N2 Zn2 S1 108.0(3) . 2_655
S5 Zn2 S1 119.63(11) . 2_655
N2 Zn2 S6 109.1(3) . .
S5 Zn2 S6 110.21(8) . .
S1 Zn2 S6 103.28(12) 2_655 .
O4 Zn3 N3 95.5(5) . .
O4 Zn3 S4 113.3(2) . .
N3 Zn3 S4 107.4(4) . .
O4 Zn3 S7 107.7(3) . .
N3 Zn3 S7 101.7(3) . .
S4 Zn3 S7 126.06(11) . .
O6 Zn4 N4 92.2(4) . .
O6 Zn4 S7 106.4(2) . .
N4 Zn4 S7 120.9(3) . .
O6 Zn4 S1 114.8(2) . .
N4 Zn4 S1 109.5(3) . .
S7 Zn4 S1 111.69(12) . .
O7 Zn5 N5 99.5(4) . .
O7 Zn5 S3 108.2(2) . .
N5 Zn5 S3 106.7(3) . .
O7 Zn5 S7 104.2(2) . .
N5 Zn5 S7 108.3(3) . .
S3 Zn5 S7 126.70(11) . .
O5 Zn6 N6 94.1(4) . .
O5 Zn6 S3 115.3(2) . .
N6 Zn6 S3 109.1(4) . .
O5 Zn6 S5 99.5(2) . 3_665
N6 Zn6 S5 108.8(3) . 3_665
S3 Zn6 S5 125.38(11) . 3_665
O3 Zn7 S5 105.2(3) . .
O3 Zn7 S2 105.4(2) . .
S5 Zn7 S2 117.00(11) . .
O3 Zn7 S1 108.7(2) . .
S5 Zn7 S1 113.10(11) . .
S2 Zn7 S1 106.93(10) . .
S3 Zn8 S4 113.72(11) . .
S3 Zn8 S2 109.93(10) . 3_665
S4 Zn8 S2 109.20(11) . 3_665
S3 Zn8 S1 110.12(11) . .
S4 Zn8 S1 109.22(11) . .
S2 Zn8 S1 104.21(10) 3_665 .
S2 Zn9 S2 109.36(9) 2_655 .
S2 Zn9 S2 109.36(9) 2_655 3_665
S2 Zn9 S2 109.35(9) . 3_665
S2 Zn9 S6 109.59(9) 2_655 .
S2 Zn9 S6 109.59(9) . .
S2 Zn9 S6 109.59(9) 3_665 .
C5 N1 C1 116.4(13) . .
C5 N1 Zn1 123.4(10) . .
C1 N1 Zn1 119.9(10) . .
C10 N2 C6 112.8(13) . .
C10 N2 Zn2 124.7(10) . .
C6 N2 Zn2 122.3(10) . .
C15 N3 C11 116.1(15) . .
C15 N3 Zn3 122.9(11) . .
C11 N3 Zn3 120.9(11) . .
C20 N4 C16 117.5(11) . .
C20 N4 Zn4 121.5(9) . .
C16 N4 Zn4 121.1(9) . .
C21 N5 C25 115.4(11) . .
C21 N5 Zn5 122.5(9) . .
C25 N5 Zn5 121.8(8) . .
C30B N6 C26 114(2) . .
C26 N6 C30 115.6(16) . .
C30B N6 Zn6 120(2) . .
C26 N6 Zn6 122.2(10) . .
C30 N6 Zn6 118.9(14) . .
S8 O2 Zn1 123.8(4) . .
S8 O3 Zn7 139.9(5) . .
S8 O4 Zn3 131.0(4) . .
S9 O5 Zn6 132.2(5) . .
S9 O6 Zn4 131.9(5) . .
S9 O7 Zn5 124.7(4) . .
Zn4 S1 Zn2 115.41(13) . 3_665
Zn4 S1 Zn7 112.36(11) . .
Zn2 S1 Zn7 107.02(11) 3_665 .
Zn4 S1 Zn8 107.75(11) . .
Zn2 S1 Zn8 102.41(11) 3_665 .
Zn7 S1 Zn8 111.51(12) . .
Zn1 S2 Zn9 116.93(12) . .
Zn1 S2 Zn7 91.45(10) . .
Zn9 S2 Zn7 98.91(12) . .
Zn1 S2 Zn8 131.14(13) . 2_655
Zn9 S2 Zn8 104.94(10) . 2_655
Zn7 S2 Zn8 106.40(11) . 2_655
Zn5 S3 Zn6 99.66(13) . .
Zn5 S3 Zn8 99.28(11) . .
Zn6 S3 Zn8 100.88(12) . .
Zn1 S4 Zn3 100.71(12) . .
Zn1 S4 Zn8 101.27(12) . .
Zn3 S4 Zn8 96.89(12) . .
Zn7 S5 Zn6 100.52(13) . 2_655
Zn7 S5 Zn2 95.94(11) . .
Zn6 S5 Zn2 100.03(11) 2_655 .
Zn2 S6 Zn2 116.06(8) 3_665 .
Zn2 S6 Zn2 116.06(8) 3_665 2_655
Zn2 S6 Zn2 116.06(8) . 2_655
Zn2 S6 Zn9 101.61(13) 3_665 .
Zn2 S6 Zn9 101.61(13) . .
Zn2 S6 Zn9 101.61(13) 2_655 .
Zn4 S7 Zn3 102.81(11) . .
Zn4 S7 Zn5 88.88(11) . .
Zn3 S7 Zn5 104.72(13) . .
O1 S8 O4 109.4(4) . .
O1 S8 O3 110.7(5) . .
O4 S8 O3 109.1(5) . .
O1 S8 O2 110.3(5) . .
O4 S8 O2 107.7(5) . .
O3 S8 O2 109.5(4) . .
O8 S9 O5 110.6(5) . .
O8 S9 O6 109.0(5) . .
O5 S9 O6 107.7(5) . .
O8 S9 O7 111.0(5) . .
O5 S9 O7 109.7(5) . .
O6 S9 O7 108.9(4) . .
N1 C1 C2 124.5(15) . .
N1 C1 H1 117.8 . .
C2 C1 H1 117.8 . .
C3 C2 C1 118.3(16) . .
C3 C2 H2 120.9 . .
C1 C2 H2 120.9 . .
C2 C3 C4 117.6(17) . .
C2 C3 H3 121.2 . .
C4 C3 H3 121.2 . .
C3 C4 C5 119.4(17) . .
C3 C4 H4 120.3 . .
C5 C4 H4 120.3 . .
N1 C5 C4 123.7(15) . .
N1 C5 H5 118.1 . .
C4 C5 H5 118.1 . .
N2 C6 C7 124.4(15) . .
N2 C6 H6 117.8 . .
C7 C6 H6 117.8 . .
C8 C7 C6 118.8(16) . .
C8 C7 H7 120.6 . .
C6 C7 H7 120.6 . .
C9 C8 C7 120.1(16) . .
C9 C8 H8 119.9 . .
C7 C8 H8 119.9 . .
C8 C9 C10 116.1(16) . .
C8 C9 H9 121.9 . .
C10 C9 H9 121.9 . .
N2 C10 C9 126.9(15) . .
N2 C10 H10 116.5 . .
C9 C10 H10 116.5 . .
N3 C11 C12 126.0(16) . .
N3 C11 H11 117.0 . .
C12 C11 H11 117.0 . .
C13 C12 C11 110.1(17) . .
C13 C12 H12 124.9 . .
C11 C12 H12 124.9 . .
C14 C13 C12 128.2(19) . .
C14 C13 H13 115.9 . .
C12 C13 H13 115.9 . .
C13 C14 C15 113.4(19) . .
C13 C14 H14 123.3 . .
C15 C14 H14 123.3 . .
N3 C15 C14 124.0(17) . .
N3 C15 H15 118.0 . .
C14 C15 H15 118.0 . .
N4 C16 C17 122.0(12) . .
N4 C16 H16 119.0 . .
C17 C16 H16 119.0 . .
C18 C17 C16 119.0(13) . .
C18 C17 H17 120.5 . .
C16 C17 H17 120.5 . .
C19 C18 C17 119.5(14) . .
C19 C18 H18 120.2 . .
C17 C18 H18 120.2 . .
C18 C19 C20 118.2(14) . .
C18 C19 H19 120.9 . .
C20 C19 H19 120.9 . .
N4 C20 C19 123.9(13) . .
N4 C20 H20 118.1 . .
C19 C20 H20 118.1 . .
N5 C21 C22 123.4(13) . .
N5 C21 H21 118.3 . .
C22 C21 H21 118.3 . .
C23 C22 C21 119.5(13) . .
C23 C22 H22 120.2 . .
C21 C22 H22 120.2 . .
C22 C23 C24 119.2(14) . .
C22 C23 H23 120.4 . .
C24 C23 H23 120.4 . .
C23 C24 C25 118.0(14) . .
C23 C24 H24 121.0 . .
C25 C24 H24 121.0 . .
N5 C25 C24 124.0(13) . .
N5 C25 H25 118.0 . .
C24 C25 H25 118.0 . .
N6 C26 C27 119.7(14) . .
C28 C27 C26 118.9(16) . .
C28 C27 H27 120.5 . .
C26 C27 H27 120.5 . .
C29B C28 C27 115(3) . .
C27 C28 C29 119(2) . .
N6 C30 C29 122(2) . .
N6 C30 H30 118.8 . .
C29 C30 H30 118.8 . .
C30 C29 C28 115(2) . .
C30 C29 H29 122.6 . .
C28 C29 H29 122.6 . .
N6 C30B C29B 124(4) . .
C28 C29B C30B 121(4) . .
C28 C29B H29B 119.5 . .
C30B C29B H29B 119.5 . .

loop_
_geom_bond_atom_site_label_1
_geom_bond_atom_site_label_2
_geom_bond_distance
_geom_bond_site_symmetry_2
Zn1 O2 2.004(7) .
Zn1 N1 2.040(11) .
Zn1 S4 2.276(3) .
Zn1 S2 2.328(3) .
Zn2 N2 2.044(11) .
Zn2 S5 2.292(3) .
Zn2 S1 2.332(3) 2_655
Zn2 S6 2.3624(16) .
Zn3 O4 1.995(7) .
Zn3 N3 2.054(12) .
Zn3 S4 2.297(3) .
Zn3 S7 2.298(3) .
Zn4 O6 2.019(8) .
Zn4 N4 2.055(10) .
Zn4 S7 2.292(3) .
Zn4 S1 2.322(3) .
Zn5 O7 2.022(8) .
Zn5 N5 2.054(10) .
Zn5 S3 2.279(3) .
Zn5 S7 2.299(3) .
Zn6 O5 2.019(8) .
Zn6 N6 2.058(11) .
Zn6 S3 2.282(3) .
Zn6 S5 2.288(3) 3_665
Zn7 O3 2.012(7) .
Zn7 S5 2.282(3) .
Zn7 S2 2.343(3) .
Zn7 S1 2.370(3) .
Zn8 S3 2.300(3) .
Zn8 S4 2.321(3) .
Zn8 S2 2.405(3) 3_665
Zn8 S1 2.409(3) .
Zn9 S2 2.334(3) 2_655
Zn9 S2 2.334(3) .
Zn9 S2 2.334(3) 3_665
Zn9 S6 2.402(6) .
N1 C5 1.297(16) .
N1 C1 1.304(16) .
N2 C10 1.345(9) .
N2 C6 1.358(9) .
N3 C15 1.359(10) .
N3 C11 1.372(10) .
N4 C20 1.323(15) .
N4 C16 1.335(13) .
N5 C21 1.352(9) .
N5 C25 1.359(9) .
N6 C30B 1.23(4) .
N6 C26 1.353(10) .
N6 C30 1.390(11) .
O1 S8 1.434(7) .
O2 S8 1.487(8) .
O3 S8 1.485(8) .
O4 S8 1.481(8) .
O5 S9 1.461(7) .
O6 S9 1.483(7) .
O7 S9 1.490(8) .
O8 S9 1.435(8) .
S1 Zn2 2.331(3) 3_665
S2 Zn8 2.405(3) 2_655
S5 Zn6 2.288(3) 2_655
S6 Zn2 2.3623(16) 3_665
S6 Zn2 2.3624(16) 2_655
C1 C2 1.376(19) .
C1 H1 0.9300 .
C2 C3 1.35(2) .
C2 H2 0.9300 .
C3 C4 1.36(2) .
C3 H3 0.9300 .
C4 C5 1.368(19) .
C4 H4 0.9300 .
C5 H5 0.9300 .
C6 C7 1.379(10) .
C6 H6 0.9300 .
C7 C8 1.367(10) .
C7 H7 0.9300 .
C8 C9 1.357(10) .
C8 H8 0.9300 .
C9 C10 1.389(10) .
C9 H9 0.9300 .
C10 H10 0.9300 .
C11 C12 1.402(10) .
C11 H11 0.9300 .
C12 C13 1.380(10) .
C12 H12 0.9300 .
C13 C14 1.369(10) .
C13 H13 0.9300 .
C14 C15 1.393(10) .
C14 H14 0.9300 .
C15 H15 0.9300 .
C16 C17 1.382(15) .
C16 H16 0.9300 .
C17 C18 1.369(17) .
C17 H17 0.9300 .
C18 C19 1.352(17) .
C18 H18 0.9300 .
C19 C20 1.375(17) .
C19 H19 0.9300 .
C20 H20 0.9300 .
C21 C22 1.382(9) .
C21 H21 0.9300 .
C22 C23 1.358(10) .
C22 H22 0.9300 .
C23 C24 1.378(10) .
C23 H23 0.9300 .
C24 C25 1.384(9) .
C24 H24 0.9300 .
C25 H25 0.9300 .
C26 C27 1.400(10) .
C27 C28 1.358(10) .
C27 H27 0.9300 .
C28 C29B 1.21(4) .
C28 C29 1.397(11) .
C30 C29 1.393(11) .
C30 H30 0.9300 .
C29 H29 0.9300 .
C30B C29B 1.42(4) .
C29B H29B 0.9300 .

loop_
_geom_torsion_atom_site_label_1
_geom_torsion_atom_site_label_2
_geom_torsion_atom_site_label_3
_geom_torsion_atom_site_label_4
_geom_torsion
Zn3 O4 S8 O1 -168.7(6)
Zn3 O4 S8 O3 70.1(8)
Zn3 O4 S8 O2 -48.7(8)
Zn7 O3 S8 O1 151.1(7)
Zn7 O3 S8 O4 -88.4(8)
Zn7 O3 S8 O2 29.2(9)
Zn1 O2 S8 O1 -169.1(5)
Zn1 O2 S8 O4 71.5(6)
Zn1 O2 S8 O3 -47.0(6)
Zn6 O5 S9 O8 -147.6(6)
Zn6 O5 S9 O6 93.5(7)
Zn6 O5 S9 O7 -24.8(8)
Zn4 O6 S9 O8 163.7(6)
Zn4 O6 S9 O5 -76.3(7)
Zn4 O6 S9 O7 42.5(7)
Zn5 O7 S9 O8 -170.8(5)
Zn5 O7 S9 O5 66.7(6)
Zn5 O7 S9 O6 -50.9(6)
C5 N1 C1 C2 -2(2)
Zn1 N1 C1 C2 -177.2(13)
N1 C1 C2 C3 -1(3)
C1 C2 C3 C4 3(3)
C2 C3 C4 C5 -2(3)
C1 N1 C5 C4 3(2)
Zn1 N1 C5 C4 177.7(13)
C3 C4 C5 N1 -1(3)
C10 N2 C6 C7 5(3)
Zn2 N2 C6 C7 179.3(15)
N2 C6 C7 C8 -3(3)
C6 C7 C8 C9 5(3)
C7 C8 C9 C10 -8(3)
C6 N2 C10 C9 -9(3)
Zn2 N2 C10 C9 176.8(16)
C8 C9 C10 N2 11(3)
C15 N3 C11 C12 0(3)
Zn3 N3 C11 C12 -180.0(15)
N3 C11 C12 C13 10(3)
C11 C12 C13 C14 -18(3)
C12 C13 C14 C15 14(4)
C11 N3 C15 C14 -5(3)
Zn3 N3 C15 C14 174.6(15)
C13 C14 C15 N3 -1(3)
C20 N4 C16 C17 0.0(17)
Zn4 N4 C16 C17 -178.3(9)
N4 C16 C17 C18 -0.2(18)
C16 C17 C18 C19 1(2)
C17 C18 C19 C20 -2(2)
C16 N4 C20 C19 -0.6(19)
Zn4 N4 C20 C19 177.6(10)
C18 C19 C20 N4 1(2)
C25 N5 C21 C22 2(2)
Zn5 N5 C21 C22 -172.7(12)
N5 C21 C22 C23 0(3)
C21 C22 C23 C24 -5(3)
C22 C23 C24 C25 9(3)
C21 N5 C25 C24 2(2)
Zn5 N5 C25 C24 176.5(13)
C23 C24 C25 N5 -7(3)
C30B N6 C26 C27 -20(3)
C30 N6 C26 C27 24(3)
Zn6 N6 C26 C27 -176.4(12)
N6 C26 C27 C28 -1(3)
C26 C27 C28 C29B 25(3)
C26 C27 C28 C29 -26(3)
C26 N6 C30 C29 -22(4)
Zn6 N6 C30 C29 178(3)
N6 C30 C29 C28 -3(5)
C27 C28 C29 C30 27(4)
C26 N6 C30B C29B 18(5)
Zn6 N6 C30B C29B 175(3)
C27 C28 C29B C30B -28(5)
N6 C30B C29B C28 7(6)

loop_
_smtbx_masks_void_nr
_smtbx_masks_void_average_x
_smtbx_masks_void_average_y
_smtbx_masks_void_average_z
_smtbx_masks_void_volume
_smtbx_masks_void_count_electrons
_smtbx_masks_void_content
1 -0.869 -0.848 -0.713 6530.5 1334.5 water
2 0.000 0.000 0.500 77.0 0.0 ?
3 0.333 0.667 0.167 77.0 0.0 ?
4 0.667 0.333 0.833 77.0 0.0 ?
